data_2240556
loop_
_publ_author_name
'Yassine, Hasna'
'Khouili, Mostafa'
'El Ammari, Lahcen'
'Saadi, Mohamed'
'Ketatni, El Mostafa'

_publ_section_title
;
 Crystal stucture of methyl
 2-({[2-(methoxycarbonyl)phenyl]carbamoyl}amino)benzoate
;
_journal_coeditor_code HB7393
_journal_issue 5
_journal_name_full 'Acta Crystallographica Section E'
_journal_page_first o297
_journal_page_last o298
_journal_paper_doi 10.1107/S2056989015006465
_journal_volume 71
_journal_year 2015
_chemical_formula_iupac 'C17 H16 N2 O5'
_chemical_formula_moiety 'C17 H16 N2 O5'
_chemical_formula_sum 'C17 H16 N2 O5'
_chemical_formula_weight 328.32
_chemical_name_systematic
;
Methyl 2-({[2-(methoxycarbonyl)phenyl]carbamoyl}amino)benzoate
;
_space_group_IT_number 14
_symmetry_cell_setting monoclinic
_symmetry_space_group_name_Hall '-P 2ybc'
_symmetry_space_group_name_H-M 'P 1 21/c 1'
_atom_sites_solution_hydrogens geom
_atom_sites_solution_primary direct
_atom_sites_solution_secondary difmap
_audit_creation_method SHELXL-97
_cell_angle_alpha 90.00
_cell_angle_beta 93.66(4)
_cell_angle_gamma 90.00
_cell_formula_units_Z 4
_cell_length_a 9.005(8)
_cell_length_b 23.80(2)
_cell_length_c 7.400(7)
_cell_measurement_reflns_used 3364
_cell_measurement_temperature 296(2)
_cell_measurement_theta_max 26.73
_cell_measurement_theta_min 2.42
_cell_volume 1583(2)
_computing_cell_refinement
;
SAINT (Bruker, 2009)
;
_computing_data_collection
;
APEX2 (Bruker, 2009)
;
_computing_data_reduction
;
SAINT (Bruker, 2009)
;
_computing_molecular_graphics
;
ORTEP-3 for Windows (Farrugia, 2012)
;
_computing_publication_material
;
PLATON (Spek, 2009) and publCIF (Westrip, 2010)
;
_computing_structure_refinement
;
SHELXL97 (Sheldrick, 2008)
;
_computing_structure_solution
;
SHELXS97 (Sheldrick, 2008)
;
_diffrn_ambient_temperature 296(2)
_diffrn_measured_fraction_theta_full 0.999
_diffrn_measured_fraction_theta_max 0.999
_diffrn_measurement_device_type 'Bruker X8 APEXII CCD'
_diffrn_measurement_method '\f and \w scans'
_diffrn_radiation_monochromator graphite
_diffrn_radiation_source 'fine-focus sealed tube'
_diffrn_radiation_type MoK\a
_diffrn_radiation_wavelength 0.71073
_diffrn_reflns_av_R_equivalents 0.0657
_diffrn_reflns_av_sigmaI/netI 0.0736
_diffrn_reflns_limit_h_max 7
_diffrn_reflns_limit_h_min -11
_diffrn_reflns_limit_k_max 30
_diffrn_reflns_limit_k_min -29
_diffrn_reflns_limit_l_max 9
_diffrn_reflns_limit_l_min -9
_diffrn_reflns_number 11500
_diffrn_reflns_theta_full 26.73
_diffrn_reflns_theta_max 26.73
_diffrn_reflns_theta_min 2.42
_exptl_absorpt_coefficient_mu 0.103
_exptl_absorpt_correction_T_max 0.7466
_exptl_absorpt_correction_T_min 0.6934
_exptl_absorpt_correction_type multi-scan
_exptl_absorpt_process_details
;
(SADABS; Bruker, 2009)
;
_exptl_crystal_colour yellow
_exptl_crystal_density_diffrn 1.378
_exptl_crystal_density_method 'not measured'
_exptl_crystal_description Block
_exptl_crystal_F_000 688
_exptl_crystal_size_max 0.42
_exptl_crystal_size_mid 0.36
_exptl_crystal_size_min 0.29
_refine_diff_density_max 0.212
_refine_diff_density_min -0.200
_refine_ls_extinction_coef 0.0052(11)
_refine_ls_extinction_expression Fc^*^=kFc[1+0.001xFc^2^\l^3^/sin(2\q)]^-1/4^
_refine_ls_extinction_method
;
SHELXL97 (Sheldrick, 2008)
;
_refine_ls_goodness_of_fit_ref 0.949
_refine_ls_hydrogen_treatment constr
_refine_ls_matrix_type full
_refine_ls_number_parameters 220
_refine_ls_number_reflns 3364
_refine_ls_number_restraints 0
_refine_ls_restrained_S_all 0.949
_refine_ls_R_factor_all 0.1218
_refine_ls_R_factor_gt 0.0502
_refine_ls_shift/su_max 0.000
_refine_ls_shift/su_mean 0.000
_refine_ls_structure_factor_coef Fsqd
_refine_ls_weighting_details 'calc w=1/[\s^2^(Fo^2^)+(0.0578P)^2^] where P=(Fo^2^+2Fc^2^)/3'
_refine_ls_weighting_scheme calc
_refine_ls_wR_factor_gt 0.1076
_refine_ls_wR_factor_ref 0.1373
_reflns_number_gt 1667
_reflns_number_total 3364
_reflns_threshold_expression I>2\s(I)
_cod_data_source_file hb7393sup1.cif
_cod_data_source_block I
_cod_original_cell_volume 1583(3)
_cod_original_sg_symbol_Hall '-P 2ybc '
_cod_original_sg_symbol_H-M 'P 21/c '
_cod_database_code 2240556
_cod_database_fobs_code 2240556

loop_
_symmetry_equiv_pos_as_xyz
'x, y, z'
'-x, y+1/2, -z+1/2'
'-x, -y, -z'
'x, -y-1/2, z-1/2'

loop_
_atom_site_type_symbol
_atom_site_label
_atom_site_fract_x
_atom_site_fract_y
_atom_site_fract_z
_atom_site_U_iso_or_equiv
_atom_site_adp_type
_atom_site_calc_flag
_atom_site_refinement_flags
_atom_site_occupancy
_atom_site_symmetry_multiplicity
C C1 0.8216(3) 0.50547(11) 0.6105(4) 0.0617(8) Uani d . 1 1
H H1A 0.8796 0.5351 0.5624 0.093 Uiso calc R 1 1
H H1B 0.8023 0.4772 0.5194 0.093 Uiso calc R 1 1
H H1C 0.8755 0.4891 0.7136 0.093 Uiso calc R 1 1
C C2 0.5813(3) 0.49037(10) 0.7155(3) 0.0413(6) Uani d . 1 1
C C3 0.4424(2) 0.51598(9) 0.7748(3) 0.0370(6) Uani d . 1 1
C C4 0.4261(3) 0.57446(9) 0.7763(3) 0.0463(6) Uani d . 1 1
H H4 0.5028 0.5968 0.7377 0.056 Uiso calc R 1 1
C C5 0.3000(3) 0.59993(10) 0.8334(3) 0.0524(7) Uani d . 1 1
H H5 0.2913 0.6389 0.8324 0.063 Uiso calc R 1 1
C C6 0.1861(3) 0.56676(10) 0.8925(3) 0.0496(7) Uani d . 1 1
H H6 0.1012 0.5837 0.9328 0.060 Uiso calc R 1 1
C C7 0.1975(3) 0.50878(9) 0.8921(3) 0.0421(6) Uani d . 1 1
H H7 0.1199 0.4871 0.9315 0.050 Uiso calc R 1 1
C C8 0.3249(3) 0.48226(9) 0.8331(3) 0.0377(6) Uani d . 1 1
C C9 0.2326(3) 0.38375(10) 0.8583(3) 0.0429(6) Uani d . 1 1
C C10 0.2281(3) 0.27870(9) 0.8808(3) 0.0420(6) Uani d . 1 1
C C11 0.0793(3) 0.27180(10) 0.8152(3) 0.0519(7) Uani d . 1 1
H H11 0.0219 0.3031 0.7827 0.062 Uiso calc R 1 1
C C12 0.0181(3) 0.21894(11) 0.7988(4) 0.0607(8) Uani d . 1 1
H H12 -0.0800 0.2150 0.7535 0.073 Uiso calc R 1 1
C C13 0.0991(3) 0.17166(11) 0.8482(4) 0.0627(8) Uani d . 1 1
H H13 0.0560 0.1362 0.8371 0.075 Uiso calc R 1 1
C C14 0.2450(3) 0.17759(10) 0.9142(3) 0.0511(7) Uani d . 1 1
H H14 0.2997 0.1457 0.9478 0.061 Uiso calc R 1 1
C C15 0.3129(3) 0.23038(9) 0.9319(3) 0.0407(6) Uani d . 1 1
C C16 0.4711(3) 0.23461(10) 1.0022(3) 0.0460(6) Uani d . 1 1
C C17 0.6894(3) 0.18555(11) 1.1114(4) 0.0695(9) Uani d . 1 1
H H17A 0.6980 0.2026 1.2292 0.104 Uiso calc R 1 1
H H17B 0.7470 0.2066 1.0300 0.104 Uiso calc R 1 1
H H17C 0.7258 0.1477 1.1196 0.104 Uiso calc R 1 1
N N2 0.2964(2) 0.33173(7) 0.8915(3) 0.0472(5) Uani d . 1 1
H H2N 0.3903 0.3306 0.9209 0.057 Uiso d R 1 1
N N3 0.3414(2) 0.42374(7) 0.8385(3) 0.0443(5) Uani d . 1 1
H H3N 0.4311 0.4140 0.8169 0.053 Uiso d R 1 1
O O1 0.68143(18) 0.52810(7) 0.6650(2) 0.0536(5) Uani d . 1 1
O O2 0.60738(18) 0.44002(7) 0.7108(2) 0.0557(5) Uani d . 1 1
O O3 0.0994(2) 0.39320(7) 0.8476(3) 0.0692(6) Uani d . 1 1
O O4 0.5330(2) 0.18523(7) 1.0436(3) 0.0618(5) Uani d . 1 1
O O5 0.5419(2) 0.27802(7) 1.0207(3) 0.0710(6) Uani d . 1 1

loop_
_atom_site_aniso_label
_atom_site_aniso_U_11
_atom_site_aniso_U_22
_atom_site_aniso_U_33
_atom_site_aniso_U_12
_atom_site_aniso_U_13
_atom_site_aniso_U_23
C1 0.0386(16) 0.080(2) 0.0678(19) -0.0038(14) 0.0124(14) 0.0022(15)
C2 0.0424(15) 0.0422(15) 0.0387(14) -0.0047(12) -0.0025(12) 0.0035(11)
C3 0.0377(14) 0.0362(13) 0.0364(13) -0.0004(11) -0.0018(11) 0.0031(10)
C4 0.0503(16) 0.0346(13) 0.0536(16) -0.0020(12) 0.0010(13) 0.0064(11)
C5 0.0583(18) 0.0350(14) 0.0638(18) 0.0053(13) 0.0029(14) -0.0007(12)
C6 0.0504(16) 0.0481(15) 0.0501(16) 0.0133(13) 0.0017(13) -0.0014(12)
C7 0.0438(15) 0.0390(14) 0.0435(15) 0.0014(12) 0.0039(12) 0.0005(11)
C8 0.0414(14) 0.0359(13) 0.0352(13) 0.0003(11) -0.0029(11) 0.0003(10)
C9 0.0443(16) 0.0388(14) 0.0465(15) -0.0055(12) 0.0091(12) 0.0008(11)
C10 0.0484(16) 0.0390(14) 0.0396(14) -0.0089(12) 0.0111(12) 0.0001(10)
C11 0.0528(18) 0.0471(16) 0.0561(17) -0.0068(13) 0.0063(14) 0.0036(12)
C12 0.0591(19) 0.0541(18) 0.0686(19) -0.0156(15) 0.0011(15) -0.0027(14)
C13 0.066(2) 0.0463(16) 0.076(2) -0.0211(15) 0.0036(16) -0.0101(14)
C14 0.0626(19) 0.0346(14) 0.0570(17) -0.0066(13) 0.0117(14) -0.0041(12)
C15 0.0467(15) 0.0362(13) 0.0404(14) -0.0069(11) 0.0115(12) -0.0024(10)
C16 0.0584(18) 0.0328(14) 0.0480(16) -0.0052(13) 0.0128(13) 0.0008(11)
C17 0.0476(18) 0.0535(17) 0.107(3) 0.0005(14) 0.0035(17) 0.0059(16)
N2 0.0441(12) 0.0362(11) 0.0614(14) -0.0054(10) 0.0046(11) 0.0055(10)
N3 0.0384(12) 0.0321(11) 0.0632(14) 0.0010(9) 0.0094(10) 0.0043(9)
O1 0.0435(11) 0.0497(10) 0.0688(12) -0.0056(8) 0.0134(9) 0.0033(8)
O2 0.0486(11) 0.0416(10) 0.0780(13) 0.0030(9) 0.0137(9) -0.0019(9)
O3 0.0417(11) 0.0492(11) 0.1177(18) -0.0013(9) 0.0138(11) -0.0042(10)
O4 0.0544(12) 0.0369(10) 0.0938(15) -0.0016(9) 0.0033(10) 0.0022(9)
O5 0.0606(13) 0.0380(11) 0.1121(17) -0.0105(9) -0.0126(12) 0.0073(10)

loop_
_atom_type_symbol
_atom_type_description
_atom_type_scat_dispersion_real
_atom_type_scat_dispersion_imag
_atom_type_scat_source
C C 0.0033 0.0016 'International Tables Vol C Tables 4.2.6.8 and 6.1.1.4'
H H 0.0000 0.0000 'International Tables Vol C Tables 4.2.6.8 and 6.1.1.4'
N N 0.0061 0.0033 'International Tables Vol C Tables 4.2.6.8 and 6.1.1.4'
O O 0.0106 0.0060 'International Tables Vol C Tables 4.2.6.8 and 6.1.1.4'

loop_
_geom_angle_atom_site_label_1
_geom_angle_atom_site_label_2
_geom_angle_atom_site_label_3
_geom_angle
O1 C1 H1A 109.5
O1 C1 H1B 109.5
H1A C1 H1B 109.5
O1 C1 H1C 109.5
H1A C1 H1C 109.5
H1B C1 H1C 109.5
O2 C2 O1 121.0(2)
O2 C2 C3 125.3(2)
O1 C2 C3 113.7(2)
C4 C3 C8 118.7(2)
C4 C3 C2 120.1(2)
C8 C3 C2 121.2(2)
C5 C4 C3 121.9(2)
C5 C4 H4 119.0
C3 C4 H4 119.0
C4 C5 C6 119.1(2)
C4 C5 H5 120.4
C6 C5 H5 120.4
C7 C6 C5 120.7(2)
C7 C6 H6 119.6
C5 C6 H6 119.6
C6 C7 C8 120.8(2)
C6 C7 H7 119.6
C8 C7 H7 119.6
N3 C8 C7 121.7(2)
N3 C8 C3 119.4(2)
C7 C8 C3 118.7(2)
O3 C9 N2 125.1(2)
O3 C9 N3 124.7(2)
N2 C9 N3 110.3(2)
N2 C10 C11 122.0(2)
N2 C10 C15 119.2(2)
C11 C10 C15 118.8(2)
C12 C11 C10 120.3(2)
C12 C11 H11 119.8
C10 C11 H11 119.8
C11 C12 C13 121.4(3)
C11 C12 H12 119.3
C13 C12 H12 119.3
C12 C13 C14 119.1(2)
C12 C13 H13 120.5
C14 C13 H13 120.5
C13 C14 C15 121.7(2)
C13 C14 H14 119.2
C15 C14 H14 119.2
C14 C15 C10 118.6(2)
C14 C15 C16 119.7(2)
C10 C15 C16 121.7(2)
O5 C16 O4 121.1(3)
O5 C16 C15 125.4(2)
O4 C16 C15 113.5(2)
O4 C17 H17A 109.5
O4 C17 H17B 109.5
H17A C17 H17B 109.5
O4 C17 H17C 109.5
H17A C17 H17C 109.5
H17B C17 H17C 109.5
C9 N2 C10 128.3(2)
C9 N2 H2N 117.6
C10 N2 H2N 114.0
C9 N3 C8 127.8(2)
C9 N3 H3N 120.8
C8 N3 H3N 111.1
C2 O1 C1 116.1(2)
C16 O4 C17 117.03(19)

loop_
_geom_bond_atom_site_label_1
_geom_bond_atom_site_label_2
_geom_bond_distance
C1 O1 1.453(3)
C1 H1A 0.9600
C1 H1B 0.9600
C1 H1C 0.9600
C2 O2 1.222(3)
C2 O1 1.342(3)
C2 C3 1.483(3)
C3 C4 1.400(3)
C3 C8 1.417(3)
C4 C5 1.378(3)
C4 H4 0.9300
C5 C6 1.387(3)
C5 H5 0.9300
C6 C7 1.384(3)
C6 H6 0.9300
C7 C8 1.403(3)
C7 H7 0.9300
C8 N3 1.401(3)
C9 O3 1.218(3)
C9 N2 1.381(3)
C9 N3 1.381(3)
C10 N2 1.404(3)
C10 C11 1.405(4)
C10 C15 1.418(3)
C11 C12 1.376(3)
C11 H11 0.9300
C12 C13 1.377(4)
C12 H12 0.9300
C13 C14 1.379(4)
C13 H13 0.9300
C14 C15 1.400(3)
C14 H14 0.9300
C15 C16 1.489(4)
C16 O5 1.217(3)
C16 O4 1.328(3)
C17 O4 1.465(3)
C17 H17A 0.9600
C17 H17B 0.9600
C17 H17C 0.9600
N2 H2N 0.8600
N3 H3N 0.8646

loop_
_geom_hbond_atom_site_label_D
_geom_hbond_atom_site_label_H
_geom_hbond_atom_site_label_A
_geom_hbond_site_symmetry_A
_geom_hbond_distance_DH
_geom_hbond_distance_HA
_geom_hbond_distance_DA
_geom_hbond_angle_DHA
N2 H2N O5 . 0.86 1.96 2.677(3) 140
N3 H3N O2 . 0.86 1.92 2.659(3) 144
C6 H6 O3 3_567 0.93 2.57 3.442(4) 157
C17 H17C O2 4_566 0.96 2.46 3.176(4) 132

loop_
_geom_torsion_atom_site_label_1
_geom_torsion_atom_site_label_2
_geom_torsion_atom_site_label_3
_geom_torsion_atom_site_label_4
_geom_torsion
O2 C2 C3 C4 179.2(2)
O1 C2 C3 C4 -0.7(3)
O2 C2 C3 C8 0.1(3)
O1 C2 C3 C8 -179.83(19)
C8 C3 C4 C5 0.3(3)
C2 C3 C4 C5 -178.9(2)
C3 C4 C5 C6 0.5(4)
C4 C5 C6 C7 -0.9(4)
C5 C6 C7 C8 0.4(3)
C6 C7 C8 N3 177.4(2)
C6 C7 C8 C3 0.4(3)
C4 C3 C8 N3 -177.8(2)
C2 C3 C8 N3 1.4(3)
C4 C3 C8 C7 -0.8(3)
C2 C3 C8 C7 178.4(2)
N2 C10 C11 C12 177.0(2)
C15 C10 C11 C12 -0.9(4)
C10 C11 C12 C13 1.0(4)
C11 C12 C13 C14 -0.5(4)
C12 C13 C14 C15 -0.2(4)
C13 C14 C15 C10 0.2(4)
C13 C14 C15 C16 -179.4(2)
N2 C10 C15 C14 -177.6(2)
C11 C10 C15 C14 0.3(3)
N2 C10 C15 C16 2.0(3)
C11 C10 C15 C16 179.9(2)
C14 C15 C16 O5 178.9(2)
C10 C15 C16 O5 -0.8(4)
C14 C15 C16 O4 -0.5(3)
C10 C15 C16 O4 179.9(2)
O3 C9 N2 C10 15.1(4)
N3 C9 N2 C10 -164.8(2)
C11 C10 N2 C9 6.1(4)
C15 C10 N2 C9 -176.1(2)
O3 C9 N3 C8 11.5(4)
N2 C9 N3 C8 -168.6(2)
C7 C8 N3 C9 16.1(3)
C3 C8 N3 C9 -167.0(2)
O2 C2 O1 C1 -1.7(3)
C3 C2 O1 C1 178.3(2)
O5 C16 O4 C17 -0.2(4)
C15 C16 O4 C17 179.1(2)
